data_4080899
loop_
_publ_author_name
'L\"uning, Anna'
'Schur, Julia'
'Hamel, Laura'
'Ott, Ingo'
'Klein, Axel'

_publ_section_title
;
 Strong Cytotoxicity of Organometallic Platinum Complexes with Alkynyl
 Ligands
;
_journal_issue 13
_journal_name_full Organometallics
_journal_page_first 3662
_journal_paper_doi 10.1021/om400293u
_journal_volume 32
_journal_year 2013
_chemical_formula_sum 'C17 H22 F Pt'
_chemical_formula_weight 440.44
_chemical_name_common '[(COD)Pt(Me)(CC(4F)Ph)]'
_chemical_name_systematic ((4-Fluorophenyl)ethynyl)(methyl)(1,5-cyclooctadiene)platinum(II)
_space_group_IT_number 62
_symmetry_cell_setting orthorhombic
_symmetry_space_group_name_Hall '-P 2ac 2n'
_symmetry_space_group_name_H-M 'P n m a'
_atom_sites_solution_hydrogens geom
_atom_sites_solution_primary direct
_atom_sites_solution_secondary difmap
_audit_creation_method SHELXL-97
_cell_angle_alpha 90.00
_cell_angle_beta 90.00
_cell_angle_gamma 90.00
_cell_formula_units_Z 4
_cell_length_a 18.893(5)
_cell_length_b 9.615(5)
_cell_length_c 8.140(5)
_cell_measurement_temperature 293(2)
_cell_volume 1478.7(13)
_computing_cell_refinement 'X-AREA (STOE & Cie 2001)'
_computing_data_collection 'X-AREA (STOE & Cie 2001)'
_computing_data_reduction 'X-RED (STOE & Cie 2001)'
_computing_molecular_graphics 'Ortep-3 for Windows (Farrugia, 1997)'
_computing_publication_material 'WinGX publication routines (Farrugia, 1999)'
_computing_structure_refinement 'SHELXL-97 (Sheldrick, 1997)'
_computing_structure_solution 'SIR92 (Giacovazzo et al, 1993)'
_diffrn_ambient_temperature 293(2)
_diffrn_measured_fraction_theta_full 0.930
_diffrn_measured_fraction_theta_max 0.930
_diffrn_measurement_device_type STOE-IPDSI
_diffrn_measurement_method w-scan
_diffrn_radiation_monochromator graphite
_diffrn_radiation_source 'fine-focus sealed tube'
_diffrn_radiation_type MoK\a
_diffrn_radiation_wavelength 0.71073
_diffrn_reflns_av_R_equivalents 0.0564
_diffrn_reflns_av_sigmaI/netI 0.0384
_diffrn_reflns_limit_h_max 24
_diffrn_reflns_limit_h_min -24
_diffrn_reflns_limit_k_max 12
_diffrn_reflns_limit_k_min -12
_diffrn_reflns_limit_l_max 9
_diffrn_reflns_limit_l_min -9
_diffrn_reflns_number 13467
_diffrn_reflns_theta_full 28.05
_diffrn_reflns_theta_max 28.05
_diffrn_reflns_theta_min 2.72
_exptl_absorpt_coefficient_mu 9.484
_exptl_absorpt_correction_type psi-scan
_exptl_crystal_colour colourless
_exptl_crystal_density_diffrn 1.978
_exptl_crystal_density_method 'not measured'
_exptl_crystal_description cuboid
_exptl_crystal_F_000 844
_exptl_crystal_size_max 0.3
_exptl_crystal_size_mid 0.2
_exptl_crystal_size_min 0.2
_refine_diff_density_max 0.728
_refine_diff_density_min -1.233
_refine_diff_density_rms 0.148
_refine_ls_extinction_coef 0.00038(18)
_refine_ls_extinction_expression Fc^*^=kFc[1+0.001xFc^2^\l^3^/sin(2\q)]^-1/4^
_refine_ls_extinction_method SHELXL
_refine_ls_goodness_of_fit_ref 1.080
_refine_ls_hydrogen_treatment mixed
_refine_ls_matrix_type full
_refine_ls_number_parameters 99
_refine_ls_number_reflns 1767
_refine_ls_number_restraints 0
_refine_ls_restrained_S_all 1.080
_refine_ls_R_factor_all 0.0545
_refine_ls_R_factor_gt 0.0331
_refine_ls_shift/su_max 0.000
_refine_ls_shift/su_mean 0.000
_refine_ls_structure_factor_coef Fsqd
_refine_ls_weighting_details 'calc w=1/[\s^2^(Fo^2^)+(0.0311P)^2^+0.0000P] where P=(Fo^2^+2Fc^2^)/3'
_refine_ls_weighting_scheme calc
_refine_ls_wR_factor_gt 0.0604
_refine_ls_wR_factor_ref 0.0642
_reflns_number_gt 1270
_reflns_number_total 1767
_reflns_threshold_expression >2sigma(I)
_cod_data_source_file om400293u_si_002.cif
_cod_data_source_block X6
_cod_original_sg_symbol_H-M Pnma
_cod_database_code 4080899

loop_
_symmetry_equiv_pos_as_xyz
'x, y, z'
'-x+1/2, -y, z+1/2'
'x+1/2, -y+1/2, -z+1/2'
'-x, y+1/2, -z'
'-x, -y, -z'
'x-1/2, y, -z-1/2'
'-x-1/2, y-1/2, z-1/2'
'x, -y-1/2, z'

loop_
_atom_site_label
_atom_site_type_symbol
_atom_site_fract_x
_atom_site_fract_y
_atom_site_fract_z
_atom_site_U_iso_or_equiv
_atom_site_adp_type
_atom_site_occupancy
_atom_site_symmetry_multiplicity
_atom_site_calc_flag
_atom_site_refinement_flags
Pt1 Pt 0.120745(15) 0.7500 0.12808(4) 0.03267(12) Uani 1 2 d S
F1 F -0.1902(4) 0.7500 0.9197(9) 0.075(2) Uani 1 2 d S
C9 C -0.1239(4) 0.8745(6) 0.7266(8) 0.0447(14) Uani 1 1 d .
H9 H -0.1405 0.9577 0.7702 0.054 Uiso 1 1 calc R
C6 C -0.0019(4) 0.7500 0.3986(11) 0.0382(19) Uani 1 2 d S
C2 C 0.0491(4) 0.6801(7) -0.0787(9) 0.0536(19) Uani 1 1 d .
H2 H 0.0045 0.6391 -0.0423 0.064 Uiso 1 1 d R
C11 C 0.1909(6) 0.7500 0.3214(13) 0.052(3) Uani 1 2 d S
H11A H 0.2372 0.7744 0.2823 0.078 Uiso 0.50 1 calc PR
H11B H 0.1923 0.6591 0.3699 0.078 Uiso 0.50 1 calc PR
H11C H 0.1759 0.8165 0.4022 0.078 Uiso 0.50 1 calc PR
C5 C 0.0446(5) 0.7500 0.2944(13) 0.0387(18) Uani 1 2 d S
C3 C 0.0921(6) 0.5896(13) -0.1901(15) 0.101(4) Uani 1 1 d .
H3A H 0.0758 0.4948 -0.1753 0.122 Uiso 1 1 calc R
H3B H 0.0808 0.6159 -0.3021 0.122 Uiso 1 1 calc R
C10 C -0.1448(5) 0.7500 0.7907(13) 0.044(2) Uani 1 2 d S
C1 C 0.2018(4) 0.6790(8) -0.0476(9) 0.0527(18) Uani 1 1 d .
H1 H 0.2426 0.6365 0.0066 0.063 Uiso 1 1 d R
C4 C 0.1676(5) 0.5881(11) -0.1760(11) 0.078(3) Uani 1 1 d .
H4A H 0.1871 0.6141 -0.2819 0.094 Uiso 1 1 calc R
H4B H 0.1820 0.4929 -0.1550 0.094 Uiso 1 1 calc R
C7 C -0.0537(4) 0.7500 0.5275(10) 0.0343(17) Uani 1 2 d S
C8 C -0.0773(3) 0.8743(6) 0.5949(8) 0.0431(15) Uani 1 1 d .
H8 H -0.0617 0.9583 0.5513 0.052 Uiso 1 1 calc R

loop_
_atom_site_aniso_label
_atom_site_aniso_U_11
_atom_site_aniso_U_22
_atom_site_aniso_U_33
_atom_site_aniso_U_23
_atom_site_aniso_U_13
_atom_site_aniso_U_12
Pt1 0.03601(17) 0.03644(15) 0.02555(18) 0.000 0.00172(17) 0.000
F1 0.072(4) 0.085(4) 0.067(5) 0.000 0.045(4) 0.000
C9 0.050(3) 0.037(3) 0.047(4) -0.007(2) 0.009(3) 0.007(3)
C6 0.042(5) 0.043(4) 0.030(6) 0.000 0.009(4) 0.000
C2 0.044(4) 0.074(4) 0.043(5) -0.009(3) -0.015(3) -0.007(3)
C11 0.059(6) 0.060(6) 0.037(7) 0.000 -0.012(4) 0.000
C5 0.049(5) 0.033(4) 0.035(5) 0.000 0.000(4) 0.000
C3 0.087(7) 0.131(9) 0.087(9) -0.076(7) -0.007(6) -0.004(6)
C10 0.033(4) 0.057(5) 0.042(5) 0.000 0.016(4) 0.000
C1 0.043(4) 0.079(4) 0.036(4) -0.010(3) 0.021(3) 0.011(3)
C4 0.092(7) 0.096(6) 0.046(7) -0.036(5) 0.013(4) 0.016(5)
C7 0.037(4) 0.045(4) 0.021(5) 0.000 0.003(3) 0.000
C8 0.048(3) 0.037(3) 0.045(4) 0.003(2) 0.005(3) 0.000(2)

loop_
_atom_type_symbol
_atom_type_description
_atom_type_scat_dispersion_real
_atom_type_scat_dispersion_imag
_atom_type_scat_source
C C 0.0033 0.0016 'International Tables Vol C Tables 4.2.6.8 and 6.1.1.4'
H H 0.0000 0.0000 'International Tables Vol C Tables 4.2.6.8 and 6.1.1.4'
F F 0.0171 0.0103 'International Tables Vol C Tables 4.2.6.8 and 6.1.1.4'
Pt Pt -1.7033 8.3905 'International Tables Vol C Tables 4.2.6.8 and 6.1.1.4'

loop_
_geom_angle_atom_site_label_1
_geom_angle_atom_site_label_2
_geom_angle_atom_site_label_3
_geom_angle
_geom_angle_site_symmetry_1
_geom_angle_site_symmetry_3
C5 Pt1 C11 86.8(4) . .
C5 Pt1 C1 161.95(19) . 8_575
C11 Pt1 C1 92.8(4) . 8_575
C5 Pt1 C1 161.95(19) . .
C11 Pt1 C1 92.8(4) . .
C1 Pt1 C1 36.1(4) 8_575 .
C5 Pt1 C2 94.3(3) . .
C11 Pt1 C2 162.67(18) . .
C1 Pt1 C2 91.4(3) 8_575 .
C1 Pt1 C2 80.8(3) . .
C5 Pt1 C2 94.3(3) . 8_575
C11 Pt1 C2 162.67(18) . 8_575
C1 Pt1 C2 80.8(3) 8_575 8_575
C1 Pt1 C2 91.4(3) . 8_575
C2 Pt1 C2 34.6(4) . 8_575
C10 C9 C8 118.6(6) . .
C5 C6 C7 177.0(10) . .
C2 C2 C3 125.6(6) 8_575 .
C2 C2 Pt1 72.72(18) 8_575 .
C3 C2 Pt1 107.4(5) . .
C6 C5 Pt1 179.3(9) . .
C4 C3 C2 119.9(7) . .
F1 C10 C9 118.7(4) . 8_575
F1 C10 C9 118.7(4) . .
C9 C10 C9 122.6(9) 8_575 .
C1 C1 C4 125.4(5) 8_575 .
C1 C1 Pt1 71.95(19) 8_575 .
C4 C1 Pt1 109.4(5) . .
C3 C4 C1 118.5(7) . .
C8 C7 C8 118.8(8) . 8_575
C8 C7 C6 120.5(4) . .
C8 C7 C6 120.5(4) 8_575 .
C9 C8 C7 120.7(6) . .

loop_
_geom_bond_atom_site_label_1
_geom_bond_atom_site_label_2
_geom_bond_distance
_geom_bond_site_symmetry_2
Pt1 C5 1.976(10) .
Pt1 C11 2.057(10) .
Pt1 C1 2.204(6) 8_575
Pt1 C1 2.204(6) .
Pt1 C2 2.262(7) .
Pt1 C2 2.262(7) 8_575
F1 C10 1.355(11) .
C9 C10 1.364(8) .
C9 C8 1.387(9) .
C6 C5 1.221(13) .
C6 C7 1.436(11) .
C2 C2 1.343(14) 8_575
C2 C3 1.496(11) .
C3 C4 1.430(13) .
C10 C9 1.364(8) 8_575
C1 C1 1.366(15) 8_575
C1 C4 1.508(11) .
C7 C8 1.389(7) .
C7 C8 1.389(7) 8_575

loop_
_geom_torsion_atom_site_label_1
_geom_torsion_atom_site_label_2
_geom_torsion_atom_site_label_3
_geom_torsion_atom_site_label_4
_geom_torsion
_geom_torsion_site_symmetry_1
_geom_torsion_site_symmetry_4
C5 Pt1 C2 C2 91.33(11) . 8_575
C11 Pt1 C2 C2 -175.6(13) . 8_575
C1 Pt1 C2 C2 -71.5(2) 8_575 8_575
C1 Pt1 C2 C2 -106.2(2) . 8_575
C5 Pt1 C2 C3 -145.9(7) . .
C11 Pt1 C2 C3 -52.8(15) . .
C1 Pt1 C2 C3 51.2(7) 8_575 .
C1 Pt1 C2 C3 16.6(7) . .
C2 Pt1 C2 C3 122.7(7) 8_575 .
C7 C6 C5 Pt1 0.00(8) . .
C11 Pt1 C5 C6 0.00(6) . .
C1 Pt1 C5 C6 -89.3(11) 8_575 .
C1 Pt1 C5 C6 89.3(11) . .
C2 Pt1 C5 C6 162.67(19) . .
C2 Pt1 C5 C6 -162.67(19) 8_575 .
C2 C2 C3 C4 66.6(14) 8_575 .
Pt1 C2 C3 C4 -14.2(14) . .
C8 C9 C10 F1 179.7(8) . .
C8 C9 C10 C9 -2.6(15) . 8_575
C5 Pt1 C1 C1 -179.3(11) . 8_575
C11 Pt1 C1 C1 -90.91(12) . 8_575
C2 Pt1 C1 C1 105.3(2) . 8_575
C2 Pt1 C1 C1 72.28(19) 8_575 8_575
C5 Pt1 C1 C4 58.6(14) . .
C11 Pt1 C1 C4 147.0(6) . .
C1 Pt1 C1 C4 -122.1(6) 8_575 .
C2 Pt1 C1 C4 -16.8(6) . .
C2 Pt1 C1 C4 -49.8(6) 8_575 .
C2 C3 C4 C1 0.0(17) . .
C1 C1 C4 C3 -66.4(11) 8_575 .
Pt1 C1 C4 C3 14.8(12) . .
C5 C6 C7 C8 87.7(7) . .
C5 C6 C7 C8 -87.7(7) . 8_575
C10 C9 C8 C7 1.4(11) . .
C8 C7 C8 C9 -0.3(13) 8_575 .
C6 C7 C8 C9 -175.8(7) . .
